data_2232039
loop_
_publ_author_name
'Elsegood, Mark R. J.'

_publ_section_title
;
 Tetra-<i>n</i>-butylammonium bromide: a redetermination at 150K
 addressing the merohedral twinning
;
_journal_coeditor_code RN2089
_journal_issue 10
_journal_name_full 'Acta Crystallographica Section E'
_journal_page_first o2599
_journal_paper_doi 10.1107/S1600536811032612
_journal_volume 67
_journal_year 2011
_chemical_formula_iupac 'C16 H36 N +, Br -'
_chemical_formula_moiety 'C16 H36 N +, Br -'
_chemical_formula_sum 'C16 H36 Br N'
_chemical_formula_weight 322.37
_chemical_name_systematic 'Tetra-<i>n</i>-butylammonium bromide'
_space_group_IT_number 15
_symmetry_cell_setting monoclinic
_symmetry_space_group_name_Hall '-C 2yc'
_symmetry_space_group_name_H-M 'C 1 2/c 1'
_atom_sites_solution_hydrogens geom
_atom_sites_solution_primary direct
_atom_sites_solution_secondary difmap
_audit_creation_method SHELXL-97
_cell_angle_alpha 90.00
_cell_angle_beta 110.383(10)
_cell_angle_gamma 90.00
_cell_formula_units_Z 8
_cell_length_a 13.9773(9)
_cell_length_b 13.8623(9)
_cell_length_c 20.0450(14)
_cell_measurement_reflns_used 7468
_cell_measurement_temperature 150(2)
_cell_measurement_theta_max 30.13
_cell_measurement_theta_min 2.63
_cell_volume 3640.7(5)
_computing_cell_refinement 'SAINT (Bruker, 2008)'
_computing_data_collection 'APEX2 (Bruker, 2008)'
_computing_data_reduction 'SAINT (Bruker, 2008)'
_computing_molecular_graphics 'SHELXTL (Sheldrick, 2008<i>b</i>)'
_computing_publication_material 'SHELXTL (Sheldrick, 2008<i>b</i>) and local programs'
_computing_structure_refinement 'SHELXL97 (Sheldrick, 2008<i>b</i>) and PLATON (Spek, 2009)'
_computing_structure_solution 'SHELXS97 (Sheldrick, 2008<i>b</i>)'
_diffrn_ambient_temperature 150(2)
_diffrn_measured_fraction_theta_full 0.996
_diffrn_measured_fraction_theta_max 0.986
_diffrn_measurement_device_type 'Bruker APEXII CCD diffractometer'
_diffrn_measurement_method '\w rotation with narrow frames'
_diffrn_radiation_monochromator graphite
_diffrn_radiation_source 'fine-focus sealed tube'
_diffrn_radiation_type MoK\a
_diffrn_radiation_wavelength 0.71073
_diffrn_reflns_av_R_equivalents 0.0294
_diffrn_reflns_av_sigmaI/netI 0.0295
_diffrn_reflns_limit_h_max 19
_diffrn_reflns_limit_h_min -19
_diffrn_reflns_limit_k_max 19
_diffrn_reflns_limit_k_min -18
_diffrn_reflns_limit_l_max 28
_diffrn_reflns_limit_l_min -28
_diffrn_reflns_number 21135
_diffrn_reflns_theta_full 30.00
_diffrn_reflns_theta_max 30.53
_diffrn_reflns_theta_min 1.08
_diffrn_standards_decay_% 0
_diffrn_standards_number 0
_exptl_absorpt_coefficient_mu 2.247
_exptl_absorpt_correction_T_max 0.715
_exptl_absorpt_correction_T_min 0.459
_exptl_absorpt_correction_type multi-scan
_exptl_absorpt_process_details '(SADABS; Sheldrick, 2008<i>a</i>)'
_exptl_crystal_colour colourless
_exptl_crystal_density_diffrn 1.176
_exptl_crystal_density_method 'not measured'
_exptl_crystal_description block
_exptl_crystal_F_000 1392
_exptl_crystal_size_max 0.41
_exptl_crystal_size_mid 0.31
_exptl_crystal_size_min 0.16
_refine_diff_density_max 0.621
_refine_diff_density_min -0.238
_refine_ls_extinction_method none
_refine_ls_goodness_of_fit_ref 1.042
_refine_ls_hydrogen_treatment constr
_refine_ls_matrix_type full
_refine_ls_number_parameters 168
_refine_ls_number_reflns 5485
_refine_ls_number_restraints 0
_refine_ls_restrained_S_all 1.042
_refine_ls_R_factor_all 0.0406
_refine_ls_R_factor_gt 0.0283
_refine_ls_shift/su_max 0.001
_refine_ls_shift/su_mean 0.000
_refine_ls_structure_factor_coef Fsqd
_refine_ls_weighting_details 'calc w=1/[\s^2^(Fo^2^)+(0.0379P)^2^+0.7322P] where P=(Fo^2^+2Fc^2^)/3'
_refine_ls_weighting_scheme calc
_refine_ls_wR_factor_gt 0.0678
_refine_ls_wR_factor_ref 0.0728
_reflns_number_gt 4415
_reflns_number_total 5485
_reflns_threshold_expression I>2\s(I)
_cod_data_source_file rn2089.cif
_cod_data_source_block I
_cod_original_cell_volume 3640.7(4)
_cod_original_sg_symbol_H-M 'C 2/c'
_cod_database_code 2232039
_cod_database_fobs_code 2232039

loop_
_symmetry_equiv_pos_as_xyz
'x, y, z'
'-x, y, -z+1/2'
'x+1/2, y+1/2, z'
'-x+1/2, y+1/2, -z+1/2'
'-x, -y, -z'
'x, -y, z-1/2'
'-x+1/2, -y+1/2, -z'
'x+1/2, -y+1/2, z-1/2'

loop_
_atom_site_type_symbol
_atom_site_label
_atom_site_fract_x
_atom_site_fract_y
_atom_site_fract_z
_atom_site_U_iso_or_equiv
_atom_site_adp_type
_atom_site_calc_flag
_atom_site_refinement_flags
_atom_site_occupancy
_atom_site_symmetry_multiplicity
Br Br1 0.737682(14) 0.00074(2) 0.475441(8) 0.03037(6) Uani d . 1 1
N N1 0.49621(18) 0.25167(8) 0.49516(13) 0.0172(2) Uani d . 1 1
C C1 0.44659(14) 0.30519(13) 0.54096(10) 0.0195(4) Uani d . 1 1
H H1A 0.4927 0.3579 0.5664 0.023 Uiso calc R 1 1
H H1B 0.3826 0.3352 0.5093 0.023 Uiso calc R 1 1
C C2 0.4221(2) 0.24346(12) 0.59514(15) 0.0252(6) Uani d . 1 1
H H2A 0.4848 0.2105 0.6258 0.030 Uiso calc R 1 1
H H2B 0.3718 0.1934 0.5702 0.030 Uiso calc R 1 1
C C3 0.37887(16) 0.30443(14) 0.64107(11) 0.0253(4) Uani d . 1 1
H H3A 0.3187 0.3406 0.6101 0.030 Uiso calc R 1 1
H H3B 0.4309 0.3519 0.6682 0.030 Uiso calc R 1 1
C C4 0.3476(3) 0.24244(16) 0.69282(16) 0.0302(6) Uani d . 1 1
H H4A 0.2984 0.1936 0.6663 0.045 Uiso calc R 1 1
H H4B 0.3163 0.2833 0.7194 0.045 Uiso calc R 1 1
H H4C 0.4081 0.2106 0.7261 0.045 Uiso calc R 1 1
C C5 0.42140(14) 0.17734(13) 0.45040(10) 0.0191(4) Uani d . 1 1
H H5A 0.4085 0.1292 0.4827 0.023 Uiso calc R 1 1
H H5B 0.3559 0.2101 0.4249 0.023 Uiso calc R 1 1
C C6 0.45519(19) 0.12433(12) 0.39615(10) 0.0230(4) Uani d . 1 1
H H6A 0.5208 0.0911 0.4206 0.028 Uiso calc R 1 1
H H6B 0.4659 0.1712 0.3621 0.028 Uiso calc R 1 1
C C7 0.37484(16) 0.05075(14) 0.35601(11) 0.0259(4) Uani d . 1 1
H H7A 0.3613 0.0065 0.3905 0.031 Uiso calc R 1 1
H H7B 0.3104 0.0847 0.3296 0.031 Uiso calc R 1 1
C C8 0.4089(3) -0.00752(19) 0.30414(11) 0.0347(5) Uani d . 1 1
H H8A 0.4195 0.0358 0.2687 0.052 Uiso calc R 1 1
H H8B 0.3563 -0.0551 0.2801 0.052 Uiso calc R 1 1
H H8C 0.4729 -0.0409 0.3301 0.052 Uiso calc R 1 1
C C9 0.59273(14) 0.19965(13) 0.54137(10) 0.0202(4) Uani d . 1 1
H H9A 0.5729 0.1462 0.5666 0.024 Uiso calc R 1 1
H H9B 0.6262 0.1708 0.5099 0.024 Uiso calc R 1 1
C C10 0.6700(2) 0.26295(15) 0.59616(14) 0.0253(5) Uani d . 1 1
H H10A 0.6917 0.3163 0.5718 0.030 Uiso calc R 1 1
H H10B 0.6382 0.2914 0.6287 0.030 Uiso calc R 1 1
C C11 0.76246(15) 0.20341(15) 0.63871(12) 0.0291(4) Uani d . 1 1
H H11A 0.7914 0.1715 0.6058 0.035 Uiso calc R 1 1
H H11B 0.7412 0.1526 0.6653 0.035 Uiso calc R 1 1
C C12 0.8439(3) 0.26686(18) 0.69083(16) 0.0365(6) Uani d . 1 1
H H12A 0.8637 0.3181 0.6646 0.055 Uiso calc R 1 1
H H12B 0.9037 0.2275 0.7163 0.055 Uiso calc R 1 1
H H12C 0.8165 0.2957 0.7251 0.055 Uiso calc R 1 1
C C13 0.52549(14) 0.32450(13) 0.44859(10) 0.0200(4) Uani d . 1 1
H H13A 0.5701 0.3741 0.4798 0.024 Uiso calc R 1 1
H H13B 0.5659 0.2908 0.4238 0.024 Uiso calc R 1 1
C C14 0.43636(18) 0.37509(13) 0.39317(10) 0.0241(4) Uani d . 1 1
H H14A 0.3960 0.4108 0.4171 0.029 Uiso calc R 1 1
H H14B 0.3912 0.3267 0.3611 0.029 Uiso calc R 1 1
C C15 0.47602(16) 0.44495(14) 0.35002(11) 0.0263(4) Uani d . 1 1
H H15A 0.5139 0.4086 0.3247 0.032 Uiso calc R 1 1
H H15B 0.5238 0.4912 0.3826 0.032 Uiso calc R 1 1
C C16 0.3885(3) 0.5001(2) 0.29610(10) 0.0343(5) Uani d . 1 1
H H16A 0.3445 0.4549 0.2613 0.051 Uiso calc R 1 1
H H16B 0.4162 0.5477 0.2716 0.051 Uiso calc R 1 1
H H16C 0.3486 0.5332 0.3209 0.051 Uiso calc R 1 1

loop_
_atom_site_aniso_label
_atom_site_aniso_U_11
_atom_site_aniso_U_22
_atom_site_aniso_U_33
_atom_site_aniso_U_12
_atom_site_aniso_U_13
_atom_site_aniso_U_23
Br1 0.02772(9) 0.02330(8) 0.04278(10) 0.00074(10) 0.01565(8) 0.0010(2)
N1 0.0158(9) 0.0157(5) 0.0192(6) -0.0003(5) 0.0048(12) 0.0008(7)
C1 0.0217(9) 0.0173(8) 0.0213(9) 0.0011(7) 0.0099(8) -0.0019(7)
C2 0.0345(15) 0.0197(10) 0.0255(12) -0.0008(7) 0.0157(11) 0.0002(7)
C3 0.0274(10) 0.0261(9) 0.0271(10) 0.0023(8) 0.0154(8) 0.0008(8)
C4 0.0316(15) 0.0361(12) 0.0308(12) 0.0011(9) 0.0208(14) 0.0059(10)
C5 0.0177(9) 0.0181(8) 0.0221(10) -0.0031(6) 0.0076(7) -0.0022(7)
C6 0.0215(10) 0.0229(8) 0.0251(9) -0.0023(8) 0.0088(9) -0.0047(6)
C7 0.0289(10) 0.0219(9) 0.0284(10) -0.0029(8) 0.0117(8) -0.0061(8)
C8 0.0435(15) 0.0270(10) 0.0368(9) -0.0008(11) 0.0182(12) -0.0112(11)
C9 0.0189(9) 0.0189(8) 0.0223(9) 0.0029(7) 0.0067(7) 0.0004(7)
C10 0.0218(12) 0.0236(9) 0.0254(12) -0.0009(8) 0.0017(10) 0.0011(8)
C11 0.0193(9) 0.0299(10) 0.0341(11) 0.0015(8) 0.0042(8) -0.0038(9)
C12 0.0218(13) 0.0513(16) 0.0310(12) -0.0006(13) 0.0026(11) -0.0076(12)
C13 0.0227(10) 0.0169(8) 0.0227(10) -0.0026(7) 0.0108(8) 0.0013(7)
C14 0.0247(11) 0.0243(8) 0.0252(9) 0.0029(8) 0.0109(9) 0.0057(7)
C15 0.0291(10) 0.0222(9) 0.0276(11) -0.0012(8) 0.0100(8) 0.0037(8)
C16 0.0371(15) 0.0302(8) 0.0319(8) 0.0019(11) 0.0073(9) 0.0101(14)

loop_
_atom_type_symbol
_atom_type_description
_atom_type_scat_dispersion_real
_atom_type_scat_dispersion_imag
_atom_type_scat_source
C C 0.0033 0.0016 'International Tables Vol C Tables 4.2.6.8 and 6.1.1.4'
H H 0.0000 0.0000 'International Tables Vol C Tables 4.2.6.8 and 6.1.1.4'
N N 0.0061 0.0033 'International Tables Vol C Tables 4.2.6.8 and 6.1.1.4'
Br Br -0.2901 2.4595 'International Tables Vol C Tables 4.2.6.8 and 6.1.1.4'

loop_
_geom_angle_atom_site_label_1
_geom_angle_atom_site_label_2
_geom_angle_atom_site_label_3
_geom_angle
C5 N1 C1 108.81(17)
C5 N1 C13 111.35(18)
C1 N1 C13 108.81(12)
C5 N1 C9 108.62(12)
C1 N1 C9 110.88(17)
C13 N1 C9 108.39(18)
C2 C1 N1 114.96(15)
C2 C1 H1A 108.5
N1 C1 H1A 108.5
C2 C1 H1B 108.5
N1 C1 H1B 108.5
H1A C1 H1B 107.5
C1 C2 C3 110.93(15)
C1 C2 H2A 109.5
C3 C2 H2A 109.5
C1 C2 H2B 109.5
C3 C2 H2B 109.5
H2A C2 H2B 108.0
C2 C3 C4 111.53(18)
C2 C3 H3A 109.3
C4 C3 H3A 109.3
C2 C3 H3B 109.3
C4 C3 H3B 109.3
H3A C3 H3B 108.0
C3 C4 H4A 109.5
C3 C4 H4B 109.5
H4A C4 H4B 109.5
C3 C4 H4C 109.5
H4A C4 H4C 109.5
H4B C4 H4C 109.5
C6 C5 N1 115.45(17)
C6 C5 H5A 108.4
N1 C5 H5A 108.4
C6 C5 H5B 108.4
N1 C5 H5B 108.4
H5A C5 H5B 107.5
C5 C6 C7 110.28(19)
C5 C6 H6A 109.6
C7 C6 H6A 109.6
C5 C6 H6B 109.6
C7 C6 H6B 109.6
H6A C6 H6B 108.1
C8 C7 C6 111.6(2)
C8 C7 H7A 109.3
C6 C7 H7A 109.3
C8 C7 H7B 109.3
C6 C7 H7B 109.3
H7A C7 H7B 108.0
C7 C8 H8A 109.5
C7 C8 H8B 109.5
H8A C8 H8B 109.5
C7 C8 H8C 109.5
H8A C8 H8C 109.5
H8B C8 H8C 109.5
C10 C9 N1 114.89(16)
C10 C9 H9A 108.5
N1 C9 H9A 108.5
C10 C9 H9B 108.5
N1 C9 H9B 108.5
H9A C9 H9B 107.5
C11 C10 C9 110.05(17)
C11 C10 H10A 109.7
C9 C10 H10A 109.7
C11 C10 H10B 109.7
C9 C10 H10B 109.7
H10A C10 H10B 108.2
C10 C11 C12 110.9(2)
C10 C11 H11A 109.5
C12 C11 H11A 109.5
C10 C11 H11B 109.5
C12 C11 H11B 109.5
H11A C11 H11B 108.1
C11 C12 H12A 109.5
C11 C12 H12B 109.5
H12A C12 H12B 109.5
C11 C12 H12C 109.5
H12A C12 H12C 109.5
H12B C12 H12C 109.5
C14 C13 N1 115.22(17)
C14 C13 H13A 108.5
N1 C13 H13A 108.5
C14 C13 H13B 108.5
N1 C13 H13B 108.5
H13A C13 H13B 107.5
C13 C14 C15 109.86(18)
C13 C14 H14A 109.7
C15 C14 H14A 109.7
C13 C14 H14B 109.7
C15 C14 H14B 109.7
H14A C14 H14B 108.2
C14 C15 C16 111.1(2)
C14 C15 H15A 109.4
C16 C15 H15A 109.4
C14 C15 H15B 109.4
C16 C15 H15B 109.4
H15A C15 H15B 108.0
C15 C16 H16A 109.5
C15 C16 H16B 109.5
H16A C16 H16B 109.5
C15 C16 H16C 109.5
H16A C16 H16C 109.5
H16B C16 H16C 109.5

loop_
_geom_bond_atom_site_label_1
_geom_bond_atom_site_label_2
_geom_bond_distance
N1 C5 1.519(3)
N1 C1 1.522(3)
N1 C13 1.524(3)
N1 C9 1.526(3)
C1 C2 1.513(3)
C1 H1A 0.9900
C1 H1B 0.9900
C2 C3 1.521(3)
C2 H2A 0.9900
C2 H2B 0.9900
C3 C4 1.523(4)
C3 H3A 0.9900
C3 H3B 0.9900
C4 H4A 0.9800
C4 H4B 0.9800
C4 H4C 0.9800
C5 C6 1.518(3)
C5 H5A 0.9900
C5 H5B 0.9900
C6 C7 1.523(3)
C6 H6A 0.9900
C6 H6B 0.9900
C7 C8 1.518(3)
C7 H7A 0.9900
C7 H7B 0.9900
C8 H8A 0.9800
C8 H8B 0.9800
C8 H8C 0.9800
C9 C10 1.522(3)
C9 H9A 0.9900
C9 H9B 0.9900
C10 C11 1.520(3)
C10 H10A 0.9900
C10 H10B 0.9900
C11 C12 1.527(4)
C11 H11A 0.9900
C11 H11B 0.9900
C12 H12A 0.9800
C12 H12B 0.9800
C12 H12C 0.9800
C13 C14 1.521(3)
C13 H13A 0.9900
C13 H13B 0.9900
C14 C15 1.526(3)
C14 H14A 0.9900
C14 H14B 0.9900
C15 C16 1.526(3)
C15 H15A 0.9900
C15 H15B 0.9900
C16 H16A 0.9800
C16 H16B 0.9800
C16 H16C 0.9800

loop_
_geom_torsion_atom_site_label_1
_geom_torsion_atom_site_label_2
_geom_torsion_atom_site_label_3
_geom_torsion_atom_site_label_4
_geom_torsion
C5 N1 C1 C2 63.9(2)
C13 N1 C1 C2 -174.6(2)
C9 N1 C1 C2 -55.5(2)
N1 C1 C2 C3 176.5(2)
C1 C2 C3 C4 176.5(2)
C1 N1 C5 C6 174.16(17)
C13 N1 C5 C6 54.2(2)
C9 N1 C5 C6 -65.0(2)
N1 C5 C6 C7 178.84(17)
C5 C6 C7 C8 -176.82(18)
C5 N1 C9 C10 -172.7(2)
C1 N1 C9 C10 -53.2(2)
C13 N1 C9 C10 66.2(2)
N1 C9 C10 C11 -179.95(19)
C9 C10 C11 C12 176.4(2)
C5 N1 C13 C14 54.1(2)
C1 N1 C13 C14 -65.8(2)
C9 N1 C13 C14 173.53(16)
N1 C13 C14 C15 -179.49(17)
C13 C14 C15 C16 -177.50(18)

loop_
_cod_related_entry_id
_cod_related_entry_database
_cod_related_entry_code
1 ChemSpider 66843
